data_4038323
loop_
_publ_author_name
'Yuan, Yuping'
'Lo, Kin-Cheung'
'Szeto, Lap'
'Chan, Wai-Kin'

_publ_section_title
;
 Synthesis of Pyrazinopyrazine-Fused Azaacenes through Direct Condensation
 Reactions between Quinoxalinediamine and Diketones.
;
_journal_name_full 'The Journal of organic chemistry'
_journal_paper_doi 10.1021/acs.joc.9b03504
_journal_year 2020
_chemical_formula_moiety 'C38 H36 Br2 N4 S2, C H Cl3'
_chemical_formula_sum 'C39 H37 Br2 Cl3 N4 S2'
_chemical_formula_weight 892.02
_space_group_IT_number 2
_space_group_name_Hall '-P 1'
_space_group_name_H-M_alt 'P -1'
_symmetry_cell_setting triclinic
_symmetry_Int_Tables_number 2
_symmetry_space_group_name_Hall '-P 1'
_symmetry_space_group_name_H-M 'P -1'
_atom_sites_solution_hydrogens geom
_atom_sites_solution_primary direct
_atom_sites_solution_secondary difmap
_audit_creation_method SHELXL-97
_cell_angle_alpha 87.472(2)
_cell_angle_beta 85.615(2)
_cell_angle_gamma 85.855(2)
_cell_formula_units_Z 2
_cell_length_a 6.2425(3)
_cell_length_b 13.6804(5)
_cell_length_c 22.8237(10)
_cell_measurement_reflns_used 46633
_cell_measurement_temperature 123(2)
_cell_measurement_theta_max 25.03
_cell_measurement_theta_min 2.69
_cell_volume 1936.89(14)
_computing_cell_refinement 'APEX2 (Bruker, 2014)'
_computing_data_collection 'APEX2 (Bruker, 2014)'
_computing_data_reduction 'SAINT (Bruker, 2014)'
_computing_molecular_graphics 'Mercury (Macrae et. al, 2008)'
_computing_publication_material 'SHELXL (Sheldrick, 2008)'
_computing_structure_refinement 'SHELXL (Sheldrick, 2008)'
_computing_structure_solution 'SIR92 (Altomare et al., 1994)'
_diffrn_ambient_temperature 123(2)
_diffrn_measured_fraction_theta_full 0.999
_diffrn_measured_fraction_theta_max 0.999
_diffrn_measurement_device_type 'Bruker D8 Venture Diffractometer'
_diffrn_radiation_monochromator compact
_diffrn_radiation_source 'micro-focus Mo source'
_diffrn_radiation_type MoK\a
_diffrn_radiation_wavelength 0.71073
_diffrn_reflns_av_R_equivalents 0.0336
_diffrn_reflns_av_sigmaI/netI 0.0211
_diffrn_reflns_limit_h_max 7
_diffrn_reflns_limit_h_min -7
_diffrn_reflns_limit_k_max 16
_diffrn_reflns_limit_k_min -16
_diffrn_reflns_limit_l_max 27
_diffrn_reflns_limit_l_min -27
_diffrn_reflns_number 46633
_diffrn_reflns_theta_full 25.03
_diffrn_reflns_theta_max 25.03
_diffrn_reflns_theta_min 2.69
_diffrn_standards_number 0
_exptl_absorpt_coefficient_mu 2.442
_exptl_absorpt_correction_T_max 0.8156
_exptl_absorpt_correction_T_min 0.5249
_exptl_absorpt_correction_type multi-scan
_exptl_absorpt_process_details 'SADABS (Sheldrick, 2014)'
_exptl_crystal_colour red
_exptl_crystal_density_diffrn 1.529
_exptl_crystal_density_method 'not measured'
_exptl_crystal_description prism
_exptl_crystal_F_000 904
_exptl_crystal_size_max 0.30
_exptl_crystal_size_mid 0.09
_exptl_crystal_size_min 0.09
_refine_diff_density_max 0.309
_refine_diff_density_min -0.455
_refine_diff_density_rms 0.051
_refine_ls_extinction_coef 0.00104(16)
_refine_ls_extinction_expression Fc^*^=kFc[1+0.001xFc^2^\l^3^/sin(2\q)]^-1/4^
_refine_ls_extinction_method SHELXL
_refine_ls_goodness_of_fit_ref 1.034
_refine_ls_hydrogen_treatment constr
_refine_ls_matrix_type full
_refine_ls_number_parameters 482
_refine_ls_number_reflns 6852
_refine_ls_number_restraints 0
_refine_ls_restrained_S_all 1.034
_refine_ls_R_factor_all 0.0306
_refine_ls_R_factor_gt 0.0239
_refine_ls_shift/su_max 0.001
_refine_ls_shift/su_mean 0.000
_refine_ls_structure_factor_coef Fsqd
_refine_ls_weighting_details 'calc w=1/[\s^2^(Fo^2^)+(0.0216P)^2^+1.4181P] where P=(Fo^2^+2Fc^2^)/3'
_refine_ls_weighting_scheme calc
_refine_ls_wR_factor_gt 0.0524
_refine_ls_wR_factor_ref 0.0548
_reflns_number_gt 6046
_reflns_number_total 6852
_reflns_threshold_expression I>2\s(I)
_cod_data_source_file jo9b03504_si_003.cif
_cod_data_source_block shelxl
_cod_database_code 4038323

loop_
_symmetry_equiv_pos_as_xyz
'x, y, z'
'-x, -y, -z'

loop_
_atom_site_label
_atom_site_type_symbol
_atom_site_fract_x
_atom_site_fract_y
_atom_site_fract_z
_atom_site_U_iso_or_equiv
_atom_site_adp_type
_atom_site_occupancy
_atom_site_symmetry_multiplicity
_atom_site_calc_flag
_atom_site_refinement_flags
_atom_site_disorder_assembly
_atom_site_disorder_group
Br1 Br -0.22578(3) 0.932510(15) -0.032641(10) 0.02825(7) Uani 1 1 d . . .
Br2 Br -0.64869(3) 0.331881(15) 0.057880(9) 0.02301(6) Uani 1 1 d . . .
S1 S 1.08132(7) 0.64192(3) 0.39296(2) 0.01680(11) Uani 1 1 d . . .
S2 S 0.80200(8) 0.44819(3) 0.46112(2) 0.01884(11) Uani 1 1 d . . .
N1 N 0.5694(2) 0.64204(11) 0.23759(7) 0.0139(3) Uani 1 1 d . . .
N2 N 0.3197(2) 0.66038(11) 0.16774(7) 0.0144(3) Uani 1 1 d . . .
N3 N 0.1238(2) 0.49300(11) 0.21561(7) 0.0143(3) Uani 1 1 d . . .
N4 N 0.3489(2) 0.48272(11) 0.29139(7) 0.0145(3) Uani 1 1 d . . .
C1 C -0.1116(3) 0.83771(13) 0.02180(9) 0.0185(4) Uani 1 1 d . . .
C2 C 0.1017(3) 0.80267(14) 0.01387(8) 0.0191(4) Uani 1 1 d . . .
H2 H 0.1910 0.8252 -0.0188 0.023 Uiso 1 1 calc R . .
C3 C 0.1826(3) 0.73433(13) 0.05440(8) 0.0165(4) Uani 1 1 d . . .
H3 H 0.3297 0.7109 0.0500 0.020 Uiso 1 1 calc R . .
C4 C 0.0513(3) 0.69938(13) 0.10152(8) 0.0142(4) Uani 1 1 d . . .
C5 C -0.1635(3) 0.73507(14) 0.10840(8) 0.0173(4) Uani 1 1 d . . .
H5 H -0.2545 0.7113 0.1404 0.021 Uiso 1 1 calc R . .
C6 C -0.2447(3) 0.80512(14) 0.06868(9) 0.0196(4) Uani 1 1 d . . .
H6 H -0.3904 0.8305 0.0736 0.023 Uiso 1 1 calc R . .
C7 C 0.1461(3) 0.63107(13) 0.14665(8) 0.0136(4) Uani 1 1 d . . .
C8 C 0.3968(3) 0.60935(13) 0.21544(8) 0.0136(4) Uani 1 1 d . . .
C9 C 0.6293(3) 0.59729(13) 0.28752(8) 0.0136(4) Uani 1 1 d . . .
C10 C 0.8082(3) 0.63129(13) 0.31506(8) 0.0144(4) Uani 1 1 d . . .
C11 C 0.9393(3) 0.70959(13) 0.29556(8) 0.0150(4) Uani 1 1 d . . .
H11 H 0.9206 0.7474 0.2602 0.018 Uiso 1 1 calc R . .
C12 C 1.0925(3) 0.72453(13) 0.33240(8) 0.0160(4) Uani 1 1 d . . .
C13 C 0.8675(3) 0.58763(13) 0.36780(8) 0.0148(4) Uani 1 1 d . . .
C14 C 0.7540(3) 0.50965(13) 0.39543(8) 0.0156(4) Uani 1 1 d . . .
C15 C 0.5846(3) 0.37679(14) 0.45619(8) 0.0175(4) Uani 1 1 d . . .
C16 C 0.4833(3) 0.39951(13) 0.40663(8) 0.0166(4) Uani 1 1 d . . .
H16 H 0.3610 0.3681 0.3965 0.020 Uiso 1 1 calc R . .
C17 C 0.5790(3) 0.47570(13) 0.37085(8) 0.0147(4) Uani 1 1 d . . .
C18 C 0.5143(3) 0.51750(13) 0.31557(8) 0.0139(4) Uani 1 1 d . . .
C19 C 0.2892(3) 0.52870(13) 0.24131(8) 0.0133(4) Uani 1 1 d . . .
C20 C 0.0536(3) 0.54044(13) 0.16846(8) 0.0138(4) Uani 1 1 d . . .
C21 C -0.1170(3) 0.49389(13) 0.14001(8) 0.0142(4) Uani 1 1 d . . .
C22 C -0.2458(3) 0.43062(13) 0.17445(9) 0.0164(4) Uani 1 1 d . . .
H22 H -0.2248 0.4206 0.2151 0.020 Uiso 1 1 calc R . .
C23 C -0.4029(3) 0.38253(14) 0.15040(9) 0.0183(4) Uani 1 1 d . . .
H23 H -0.4908 0.3404 0.1743 0.022 Uiso 1 1 calc R . .
C24 C -0.4307(3) 0.39666(13) 0.09085(9) 0.0169(4) Uani 1 1 d . . .
C25 C -0.3022(3) 0.45670(14) 0.05536(9) 0.0182(4) Uani 1 1 d . . .
H25 H -0.3203 0.4644 0.0144 0.022 Uiso 1 1 calc R . .
C26 C -0.1470(3) 0.50545(13) 0.08008(8) 0.0167(4) Uani 1 1 d . . .
H26 H -0.0596 0.5474 0.0559 0.020 Uiso 1 1 calc R . .
C27 C 0.5371(3) 0.30240(14) 0.50492(9) 0.0198(4) Uani 1 1 d . . .
H27A H 0.5093 0.3369 0.5422 0.024 Uiso 1 1 calc R . .
H27B H 0.6668 0.2571 0.5087 0.024 Uiso 1 1 calc R . .
C28 C 0.3473(3) 0.24227(14) 0.49696(9) 0.0200(4) Uani 1 1 d . . .
H28A H 0.3703 0.2090 0.4591 0.024 Uiso 1 1 calc R . .
H28B H 0.2143 0.2861 0.4959 0.024 Uiso 1 1 calc R . .
C29 C 0.3214(3) 0.16589(15) 0.54725(9) 0.0221(4) Uani 1 1 d . . .
H29A H 0.4556 0.1228 0.5480 0.026 Uiso 1 1 calc R . .
H29B H 0.3018 0.1999 0.5849 0.026 Uiso 1 1 calc R . .
C30 C 0.1333(3) 0.10263(15) 0.54308(9) 0.0261(5) Uani 1 1 d . . .
H30A H 0.1496 0.0704 0.5048 0.031 Uiso 1 1 calc R . .
H30B H -0.0020 0.1453 0.5441 0.031 Uiso 1 1 calc R . .
C31 C 0.1155(4) 0.02405(16) 0.59251(10) 0.0306(5) Uani 1 1 d . . .
H31A H 0.1203 0.0551 0.6307 0.037 Uiso 1 1 calc R . .
H31B H -0.0255 -0.0047 0.5923 0.037 Uiso 1 1 calc R . .
C32 C 0.2926(4) -0.05696(18) 0.58705(13) 0.0487(7) Uani 1 1 d . . .
H32A H 0.2718 -0.1058 0.6193 0.073 Uiso 1 1 calc R . .
H32B H 0.4324 -0.0294 0.5889 0.073 Uiso 1 1 calc R . .
H32C H 0.2884 -0.0883 0.5494 0.073 Uiso 1 1 calc R . .
C33 C 1.2614(3) 0.79781(14) 0.32793(8) 0.0177(4) Uani 1 1 d . . .
H33A H 1.4041 0.7624 0.3316 0.021 Uiso 1 1 calc R . .
H33B H 1.2344 0.8421 0.3613 0.021 Uiso 1 1 calc R . .
C34 C 1.2681(3) 0.85956(14) 0.27062(9) 0.0195(4) Uani 1 1 d . . .
H34A H 1.2748 0.8157 0.2371 0.023 Uiso 1 1 calc R . .
H34B H 1.1340 0.9027 0.2695 0.023 Uiso 1 1 calc R . .
C35 C 1.4602(3) 0.92203(15) 0.26416(9) 0.0240(5) Uani 1 1 d . . .
H35A H 1.5929 0.8793 0.2693 0.029 Uiso 1 1 calc R . .
H35B H 1.4459 0.9699 0.2958 0.029 Uiso 1 1 calc R . .
C36 C 1.4833(3) 0.97729(15) 0.20501(9) 0.0245(5) Uani 1 1 d . . .
H36A H 1.4932 0.9294 0.1734 0.029 Uiso 1 1 calc R . .
H36B H 1.3519 1.0211 0.2004 0.029 Uiso 1 1 calc R . .
C37 C 1.6772(4) 1.03787(19) 0.19716(11) 0.0368(6) Uani 1 1 d . . .
H37A H 1.8091 0.9941 0.2011 0.044 Uiso 1 1 calc R . .
H37B H 1.6687 1.0853 0.2289 0.044 Uiso 1 1 calc R . .
C38 C 1.6954(4) 1.09361(18) 0.13815(10) 0.0375(6) Uani 1 1 d . . .
H38A H 1.8225 1.1321 0.1358 0.056 Uiso 1 1 calc R . .
H38B H 1.5661 1.1377 0.1341 0.056 Uiso 1 1 calc R . .
H38C H 1.7095 1.0470 0.1065 0.056 Uiso 1 1 calc R . .
C39 C 0.1328(4) 0.26808(16) 0.28307(10) 0.0319(5) Uani 0.757(3) 1 d P A 1
H39 H 0.1963 0.3333 0.2804 0.038 Uiso 0.757(3) 1 calc PR A 1
Cl1 Cl 0.2897(2) 0.18611(7) 0.32552(5) 0.0521(4) Uani 0.757(3) 1 d P A 1
Cl2 Cl -0.1330(3) 0.28156(9) 0.31614(8) 0.0737(6) Uani 0.757(3) 1 d P A 1
Cl3 Cl 0.1248(2) 0.22512(9) 0.21186(5) 0.0373(3) Uani 0.757(3) 1 d P A 1
C39B C 0.1328(4) 0.26808(16) 0.28307(10) 0.0319(5) Uani 0.243(3) 1 d P A 2
H39B H 0.1420 0.3375 0.2680 0.038 Uiso 0.243(3) 1 calc PR A 2
Cl1B Cl 0.0349(9) 0.2068(3) 0.2306(3) 0.0628(15) Uani 0.243(3) 1 d P A 2
Cl2B Cl 0.4056(6) 0.2196(3) 0.2959(2) 0.0544(15) Uani 0.243(3) 1 d P A 2
Cl3B Cl -0.0176(10) 0.2708(3) 0.3491(3) 0.0768(19) Uani 0.243(3) 1 d P A 2

loop_
_atom_site_aniso_label
_atom_site_aniso_U_11
_atom_site_aniso_U_22
_atom_site_aniso_U_33
_atom_site_aniso_U_23
_atom_site_aniso_U_13
_atom_site_aniso_U_12
Br1 0.03164(12) 0.02262(11) 0.03120(13) 0.01005(9) -0.01375(9) -0.00140(9)
Br2 0.02071(11) 0.02552(11) 0.02488(12) -0.00265(8) -0.00614(8) -0.01009(8)
S1 0.0167(2) 0.0183(2) 0.0163(2) 0.00162(19) -0.00524(19) -0.00437(19)
S2 0.0212(3) 0.0204(2) 0.0159(3) 0.0053(2) -0.0066(2) -0.0058(2)
N1 0.0132(8) 0.0163(8) 0.0124(8) -0.0007(6) -0.0006(6) -0.0018(6)
N2 0.0147(8) 0.0167(8) 0.0116(8) 0.0012(6) -0.0008(6) -0.0025(6)
N3 0.0146(8) 0.0145(8) 0.0137(8) -0.0005(6) -0.0002(6) -0.0023(6)
N4 0.0150(8) 0.0153(8) 0.0132(8) 0.0005(6) -0.0008(6) -0.0013(6)
C1 0.0236(10) 0.0145(9) 0.0187(10) 0.0022(8) -0.0094(8) -0.0028(8)
C2 0.0218(10) 0.0202(10) 0.0153(10) 0.0034(8) -0.0007(8) -0.0054(8)
C3 0.0152(9) 0.0181(10) 0.0163(10) 0.0006(8) -0.0013(8) -0.0031(8)
C4 0.0174(9) 0.0128(9) 0.0132(10) -0.0012(7) -0.0037(8) -0.0045(7)
C5 0.0165(10) 0.0185(10) 0.0171(10) 0.0009(8) 0.0010(8) -0.0055(8)
C6 0.0161(10) 0.0187(10) 0.0247(11) -0.0022(8) -0.0047(8) -0.0022(8)
C7 0.0138(9) 0.0158(9) 0.0110(9) -0.0015(7) 0.0015(7) -0.0015(7)
C8 0.0136(9) 0.0146(9) 0.0120(9) -0.0006(7) 0.0019(7) -0.0008(7)
C9 0.0135(9) 0.0137(9) 0.0134(10) -0.0008(7) -0.0001(7) 0.0006(7)
C10 0.0132(9) 0.0145(9) 0.0149(10) -0.0012(7) 0.0008(7) 0.0002(7)
C11 0.0151(9) 0.0159(9) 0.0139(10) 0.0010(7) -0.0011(8) -0.0018(8)
C12 0.0169(9) 0.0153(9) 0.0152(10) 0.0006(8) 0.0010(8) -0.0007(8)
C13 0.0143(9) 0.0154(9) 0.0149(10) -0.0017(8) -0.0016(8) -0.0015(8)
C14 0.0178(10) 0.0154(9) 0.0134(10) 0.0013(8) -0.0015(8) 0.0001(8)
C15 0.0190(10) 0.0169(10) 0.0169(10) 0.0005(8) -0.0017(8) -0.0035(8)
C16 0.0174(10) 0.0166(9) 0.0161(10) 0.0013(8) -0.0028(8) -0.0033(8)
C17 0.0161(9) 0.0141(9) 0.0135(10) 0.0004(7) 0.0000(8) 0.0004(7)
C18 0.0142(9) 0.0147(9) 0.0128(10) -0.0012(7) 0.0006(7) -0.0006(7)
C19 0.0154(9) 0.0130(9) 0.0112(9) -0.0010(7) 0.0002(7) -0.0010(7)
C20 0.0134(9) 0.0154(9) 0.0122(9) -0.0009(7) 0.0020(7) -0.0006(7)
C21 0.0142(9) 0.0126(9) 0.0158(10) -0.0016(7) -0.0021(8) 0.0009(7)
C22 0.0173(10) 0.0157(9) 0.0159(10) -0.0003(8) 0.0000(8) -0.0015(8)
C23 0.0176(10) 0.0157(9) 0.0213(11) 0.0002(8) 0.0023(8) -0.0039(8)
C24 0.0144(9) 0.0145(9) 0.0228(11) -0.0050(8) -0.0047(8) -0.0018(8)
C25 0.0203(10) 0.0195(10) 0.0151(10) -0.0005(8) -0.0033(8) -0.0020(8)
C26 0.0152(9) 0.0162(9) 0.0185(10) 0.0015(8) -0.0001(8) -0.0028(8)
C27 0.0229(10) 0.0218(10) 0.0150(10) 0.0054(8) -0.0047(8) -0.0039(8)
C28 0.0220(10) 0.0216(10) 0.0163(10) 0.0028(8) -0.0023(8) -0.0026(8)
C29 0.0239(11) 0.0225(10) 0.0197(11) 0.0041(8) -0.0022(9) -0.0034(9)
C30 0.0285(12) 0.0258(11) 0.0246(12) 0.0024(9) -0.0014(9) -0.0077(9)
C31 0.0338(12) 0.0247(11) 0.0326(13) 0.0053(10) 0.0034(10) -0.0078(10)
C32 0.0477(16) 0.0285(13) 0.0658(19) 0.0150(13) 0.0096(14) -0.0001(12)
C33 0.0170(10) 0.0168(10) 0.0200(10) -0.0018(8) -0.0020(8) -0.0036(8)
C34 0.0209(10) 0.0165(10) 0.0215(11) -0.0009(8) -0.0016(8) -0.0031(8)
C35 0.0216(11) 0.0238(11) 0.0271(12) 0.0017(9) -0.0010(9) -0.0069(9)
C36 0.0249(11) 0.0230(11) 0.0256(12) 0.0007(9) -0.0001(9) -0.0045(9)
C37 0.0331(13) 0.0456(14) 0.0327(13) 0.0111(11) -0.0026(11) -0.0174(11)
C38 0.0428(14) 0.0405(14) 0.0303(13) 0.0094(11) -0.0004(11) -0.0190(11)
C39 0.0407(13) 0.0203(11) 0.0334(13) -0.0014(10) 0.0058(11) -0.0017(10)
Cl1 0.0709(9) 0.0406(5) 0.0471(7) 0.0020(5) -0.0236(6) -0.0004(5)
Cl2 0.0733(9) 0.0531(6) 0.0778(10) 0.0319(6) 0.0523(8) 0.0297(6)
Cl3 0.0428(7) 0.0356(6) 0.0338(6) -0.0061(4) -0.0047(5) 0.0000(5)
C39B 0.0407(13) 0.0203(11) 0.0334(13) -0.0014(10) 0.0058(11) -0.0017(10)
Cl1B 0.063(3) 0.050(2) 0.082(4) -0.020(2) -0.040(3) 0.001(2)
Cl2B 0.048(2) 0.052(2) 0.065(3) -0.0187(19) -0.024(2) 0.0197(17)
Cl3B 0.090(4) 0.049(2) 0.086(4) -0.010(2) 0.053(3) -0.019(2)

loop_
_atom_type_symbol
_atom_type_description
_atom_type_scat_dispersion_real
_atom_type_scat_dispersion_imag
_atom_type_scat_source
C C 0.0033 0.0016 'International Tables Vol C Tables 4.2.6.8 and 6.1.1.4'
H H 0.0000 0.0000 'International Tables Vol C Tables 4.2.6.8 and 6.1.1.4'
N N 0.0061 0.0033 'International Tables Vol C Tables 4.2.6.8 and 6.1.1.4'
Cl Cl 0.1484 0.1585 'International Tables Vol C Tables 4.2.6.8 and 6.1.1.4'
Br Br -0.2901 2.4595 'International Tables Vol C Tables 4.2.6.8 and 6.1.1.4'
S S 0.1246 0.1234 'International Tables Vol C Tables 4.2.6.8 and 6.1.1.4'

loop_
_geom_angle_atom_site_label_1
_geom_angle_atom_site_label_2
_geom_angle_atom_site_label_3
_geom_angle
_geom_angle_site_symmetry_1
_geom_angle_site_symmetry_3
_geom_angle_publ_flag
C13 S1 C12 91.85(9) . . ?
C14 S2 C15 91.69(9) . . ?
C9 N1 C8 116.13(15) . . ?
C7 N2 C8 117.80(15) . . ?
C20 N3 C19 118.18(15) . . ?
C18 N4 C19 116.37(15) . . ?
C6 C1 C2 121.49(18) . . ?
C6 C1 Br1 118.87(15) . . ?
C2 C1 Br1 119.63(15) . . ?
C3 C2 C1 118.76(18) . . ?
C3 C2 H2 120.6 . . ?
C1 C2 H2 120.6 . . ?
C2 C3 C4 120.85(18) . . ?
C2 C3 H3 119.6 . . ?
C4 C3 H3 119.6 . . ?
C3 C4 C5 119.42(17) . . ?
C3 C4 C7 119.61(16) . . ?
C5 C4 C7 120.76(16) . . ?
C6 C5 C4 120.10(18) . . ?
C6 C5 H5 120.0 . . ?
C4 C5 H5 120.0 . . ?
C1 C6 C5 119.36(18) . . ?
C1 C6 H6 120.3 . . ?
C5 C6 H6 120.3 . . ?
N2 C7 C20 121.29(16) . . ?
N2 C7 C4 114.56(15) . . ?
C20 C7 C4 124.10(16) . . ?
N1 C8 N2 117.08(16) . . ?
N1 C8 C19 122.44(17) . . ?
N2 C8 C19 120.40(16) . . ?
N1 C9 C10 119.11(16) . . ?
N1 C9 C18 121.65(16) . . ?
C10 C9 C18 119.21(16) . . ?
C13 C10 C11 112.21(16) . . ?
C13 C10 C9 119.68(16) . . ?
C11 C10 C9 128.10(17) . . ?
C12 C11 C10 113.44(17) . . ?
C12 C11 H11 123.3 . . ?
C10 C11 H11 123.3 . . ?
C11 C12 C33 130.14(17) . . ?
C11 C12 S1 111.14(14) . . ?
C33 C12 S1 118.72(14) . . ?
C10 C13 C14 121.07(17) . . ?
C10 C13 S1 111.36(14) . . ?
C14 C13 S1 127.56(14) . . ?
C17 C14 C13 121.09(17) . . ?
C17 C14 S2 111.42(14) . . ?
C13 C14 S2 127.47(14) . . ?
C16 C15 C27 130.20(17) . . ?
C16 C15 S2 111.59(14) . . ?
C27 C15 S2 118.21(14) . . ?
C15 C16 C17 113.13(17) . . ?
C15 C16 H16 123.4 . . ?
C17 C16 H16 123.4 . . ?
C14 C17 C16 112.18(16) . . ?
C14 C17 C18 119.77(16) . . ?
C16 C17 C18 128.05(17) . . ?
N4 C18 C17 119.46(16) . . ?
N4 C18 C9 121.41(16) . . ?
C17 C18 C9 119.14(16) . . ?
N4 C19 N3 117.05(16) . . ?
N4 C19 C8 121.87(16) . . ?
N3 C19 C8 121.07(16) . . ?
N3 C20 C7 120.34(16) . . ?
N3 C20 C21 115.53(16) . . ?
C7 C20 C21 124.12(16) . . ?
C26 C21 C22 118.39(17) . . ?
C26 C21 C20 123.35(17) . . ?
C22 C21 C20 118.15(16) . . ?
C23 C22 C21 121.18(18) . . ?
C23 C22 H22 119.4 . . ?
C21 C22 H22 119.4 . . ?
C22 C23 C24 118.99(17) . . ?
C22 C23 H23 120.5 . . ?
C24 C23 H23 120.5 . . ?
C25 C24 C23 121.19(17) . . ?
C25 C24 Br2 119.73(15) . . ?
C23 C24 Br2 119.08(14) . . ?
C26 C25 C24 119.29(18) . . ?
C26 C25 H25 120.4 . . ?
C24 C25 H25 120.4 . . ?
C25 C26 C21 120.93(18) . . ?
C25 C26 H26 119.5 . . ?
C21 C26 H26 119.5 . . ?
C15 C27 C28 114.99(16) . . ?
C15 C27 H27A 108.5 . . ?
C28 C27 H27A 108.5 . . ?
C15 C27 H27B 108.5 . . ?
C28 C27 H27B 108.5 . . ?
H27A C27 H27B 107.5 . . ?
C27 C28 C29 110.41(16) . . ?
C27 C28 H28A 109.6 . . ?
C29 C28 H28A 109.6 . . ?
C27 C28 H28B 109.6 . . ?
C29 C28 H28B 109.6 . . ?
H28A C28 H28B 108.1 . . ?
C30 C29 C28 114.00(17) . . ?
C30 C29 H29A 108.8 . . ?
C28 C29 H29A 108.8 . . ?
C30 C29 H29B 108.8 . . ?
C28 C29 H29B 108.8 . . ?
H29A C29 H29B 107.6 . . ?
C29 C30 C31 113.16(18) . . ?
C29 C30 H30A 108.9 . . ?
C31 C30 H30A 108.9 . . ?
C29 C30 H30B 108.9 . . ?
C31 C30 H30B 108.9 . . ?
H30A C30 H30B 107.8 . . ?
C32 C31 C30 112.94(19) . . ?
C32 C31 H31A 109.0 . . ?
C30 C31 H31A 109.0 . . ?
C32 C31 H31B 109.0 . . ?
C30 C31 H31B 109.0 . . ?
H31A C31 H31B 107.8 . . ?
C31 C32 H32A 109.5 . . ?
C31 C32 H32B 109.5 . . ?
H32A C32 H32B 109.5 . . ?
C31 C32 H32C 109.5 . . ?
H32A C32 H32C 109.5 . . ?
H32B C32 H32C 109.5 . . ?
C12 C33 C34 113.79(16) . . ?
C12 C33 H33A 108.8 . . ?
C34 C33 H33A 108.8 . . ?
C12 C33 H33B 108.8 . . ?
C34 C33 H33B 108.8 . . ?
H33A C33 H33B 107.7 . . ?
C35 C34 C33 111.96(16) . . ?
C35 C34 H34A 109.2 . . ?
C33 C34 H34A 109.2 . . ?
C35 C34 H34B 109.2 . . ?
C33 C34 H34B 109.2 . . ?
H34A C34 H34B 107.9 . . ?
C34 C35 C36 113.26(17) . . ?
C34 C35 H35A 108.9 . . ?
C36 C35 H35A 108.9 . . ?
C34 C35 H35B 108.9 . . ?
C36 C35 H35B 108.9 . . ?
H35A C35 H35B 107.7 . . ?
C37 C36 C35 114.01(18) . . ?
C37 C36 H36A 108.8 . . ?
C35 C36 H36A 108.8 . . ?
C37 C36 H36B 108.8 . . ?
C35 C36 H36B 108.8 . . ?
H36A C36 H36B 107.6 . . ?
C36 C37 C38 113.16(19) . . ?
C36 C37 H37A 108.9 . . ?
C38 C37 H37A 108.9 . . ?
C36 C37 H37B 108.9 . . ?
C38 C37 H37B 108.9 . . ?
H37A C37 H37B 107.8 . . ?
C37 C38 H38A 109.5 . . ?
C37 C38 H38B 109.5 . . ?
H38A C38 H38B 109.5 . . ?
C37 C38 H38C 109.5 . . ?
H38A C38 H38C 109.5 . . ?
H38B C38 H38C 109.5 . . ?
Cl1 C39 Cl3 110.46(13) . . ?
Cl1 C39 Cl2 109.85(13) . . ?
Cl3 C39 Cl2 108.97(15) . . ?
Cl1 C39 H39 109.2 . . ?
Cl3 C39 H39 109.2 . . ?
Cl2 C39 H39 109.2 . . ?

loop_
_geom_bond_atom_site_label_1
_geom_bond_atom_site_label_2
_geom_bond_distance
_geom_bond_site_symmetry_2
_geom_bond_publ_flag
Br1 C1 1.8956(18) . ?
Br2 C24 1.8956(18) . ?
S1 C13 1.7207(18) . ?
S1 C12 1.7470(19) . ?
S2 C14 1.7222(19) . ?
S2 C15 1.7418(19) . ?
N1 C9 1.336(2) . ?
N1 C8 1.338(2) . ?
N2 C7 1.314(2) . ?
N2 C8 1.367(2) . ?
N3 C20 1.319(2) . ?
N3 C19 1.356(2) . ?
N4 C18 1.333(2) . ?
N4 C19 1.345(2) . ?
C1 C6 1.382(3) . ?
C1 C2 1.384(3) . ?
C2 C3 1.383(3) . ?
C2 H2 0.9500 . ?
C3 C4 1.391(3) . ?
C3 H3 0.9500 . ?
C4 C5 1.393(3) . ?
C4 C7 1.488(3) . ?
C5 C6 1.386(3) . ?
C5 H5 0.9500 . ?
C6 H6 0.9500 . ?
C7 C20 1.457(2) . ?
C8 C19 1.416(3) . ?
C9 C10 1.438(3) . ?
C9 C18 1.449(3) . ?
C10 C13 1.384(3) . ?
C10 C11 1.430(3) . ?
C11 C12 1.353(3) . ?
C11 H11 0.9500 . ?
C12 C33 1.502(3) . ?
C13 C14 1.421(3) . ?
C14 C17 1.383(3) . ?
C15 C16 1.351(3) . ?
C15 C27 1.501(3) . ?
C16 C17 1.432(3) . ?
C16 H16 0.9500 . ?
C17 C18 1.436(3) . ?
C20 C21 1.484(3) . ?
C21 C26 1.395(3) . ?
C21 C22 1.399(3) . ?
C22 C23 1.380(3) . ?
C22 H22 0.9500 . ?
C23 C24 1.387(3) . ?
C23 H23 0.9500 . ?
C24 C25 1.383(3) . ?
C25 C26 1.383(3) . ?
C25 H25 0.9500 . ?
C26 H26 0.9500 . ?
C27 C28 1.517(3) . ?
C27 H27A 0.9900 . ?
C27 H27B 0.9900 . ?
C28 C29 1.525(3) . ?
C28 H28A 0.9900 . ?
C28 H28B 0.9900 . ?
C29 C30 1.519(3) . ?
C29 H29A 0.9900 . ?
C29 H29B 0.9900 . ?
C30 C31 1.527(3) . ?
C30 H30A 0.9900 . ?
C30 H30B 0.9900 . ?
C31 C32 1.510(3) . ?
C31 H31A 0.9900 . ?
C31 H31B 0.9900 . ?
C32 H32A 0.9800 . ?
C32 H32B 0.9800 . ?
C32 H32C 0.9800 . ?
C33 C34 1.525(3) . ?
C33 H33A 0.9900 . ?
C33 H33B 0.9900 . ?
C34 C35 1.517(3) . ?
C34 H34A 0.9900 . ?
C34 H34B 0.9900 . ?
C35 C36 1.520(3) . ?
C35 H35A 0.9900 . ?
C35 H35B 0.9900 . ?
C36 C37 1.511(3) . ?
C36 H36A 0.9900 . ?
C36 H36B 0.9900 . ?
C37 C38 1.519(3) . ?
C37 H37A 0.9900 . ?
C37 H37B 0.9900 . ?
C38 H38A 0.9800 . ?
C38 H38B 0.9800 . ?
C38 H38C 0.9800 . ?
C39 Cl1 1.745(2) . ?
C39 Cl3 1.758(3) . ?
C39 Cl2 1.770(3) . ?
C39 H39 1.0000 . ?

loop_
_geom_torsion_atom_site_label_1
_geom_torsion_atom_site_label_2
_geom_torsion_atom_site_label_3
_geom_torsion_atom_site_label_4
_geom_torsion
_geom_torsion_site_symmetry_1
_geom_torsion_site_symmetry_2
_geom_torsion_site_symmetry_3
_geom_torsion_site_symmetry_4
_geom_torsion_publ_flag
C6 C1 C2 C3 -0.7(3) . . . . ?
Br1 C1 C2 C3 179.32(14) . . . . ?
C1 C2 C3 C4 1.6(3) . . . . ?
C2 C3 C4 C5 -1.1(3) . . . . ?
C2 C3 C4 C7 -175.84(17) . . . . ?
C3 C4 C5 C6 -0.3(3) . . . . ?
C7 C4 C5 C6 174.39(17) . . . . ?
C2 C1 C6 C5 -0.6(3) . . . . ?
Br1 C1 C6 C5 179.32(14) . . . . ?
C4 C5 C6 C1 1.2(3) . . . . ?
C8 N2 C7 C20 -7.4(3) . . . . ?
C8 N2 C7 C4 170.28(15) . . . . ?
C3 C4 C7 N2 49.9(2) . . . . ?
C5 C4 C7 N2 -124.79(19) . . . . ?
C3 C4 C7 C20 -132.50(19) . . . . ?
C5 C4 C7 C20 52.8(3) . . . . ?
C9 N1 C8 N2 173.59(15) . . . . ?
C9 N1 C8 C19 -3.2(3) . . . . ?
C7 N2 C8 N1 -177.85(16) . . . . ?
C7 N2 C8 C19 -1.0(2) . . . . ?
C8 N1 C9 C10 -177.51(16) . . . . ?
C8 N1 C9 C18 0.5(2) . . . . ?
N1 C9 C10 C13 177.91(16) . . . . ?
C18 C9 C10 C13 -0.1(3) . . . . ?
N1 C9 C10 C11 -0.6(3) . . . . ?
C18 C9 C10 C11 -178.59(17) . . . . ?
C13 C10 C11 C12 0.0(2) . . . . ?
C9 C10 C11 C12 178.57(18) . . . . ?
C10 C11 C12 C33 179.53(18) . . . . ?
C10 C11 C12 S1 0.1(2) . . . . ?
C13 S1 C12 C11 -0.10(15) . . . . ?
C13 S1 C12 C33 -179.63(15) . . . . ?
C11 C10 C13 C14 178.53(17) . . . . ?
C9 C10 C13 C14 -0.2(3) . . . . ?
C11 C10 C13 S1 -0.1(2) . . . . ?
C9 C10 C13 S1 -178.78(14) . . . . ?
C12 S1 C13 C10 0.10(15) . . . . ?
C12 S1 C13 C14 -178.39(18) . . . . ?
C10 C13 C14 C17 -0.8(3) . . . . ?
S1 C13 C14 C17 177.59(15) . . . . ?
C10 C13 C14 S2 -178.99(15) . . . . ?
S1 C13 C14 S2 -0.6(3) . . . . ?
C15 S2 C14 C17 -0.46(15) . . . . ?
C15 S2 C14 C13 177.89(18) . . . . ?
C14 S2 C15 C16 0.22(16) . . . . ?
C14 S2 C15 C27 -179.71(16) . . . . ?
C27 C15 C16 C17 179.99(19) . . . . ?
S2 C15 C16 C17 0.1(2) . . . . ?
C13 C14 C17 C16 -177.89(17) . . . . ?
S2 C14 C17 C16 0.6(2) . . . . ?
C13 C14 C17 C18 2.0(3) . . . . ?
S2 C14 C17 C18 -179.54(14) . . . . ?
C15 C16 C17 C14 -0.4(2) . . . . ?
C15 C16 C17 C18 179.71(18) . . . . ?
C19 N4 C18 C17 176.44(16) . . . . ?
C19 N4 C18 C9 -3.0(2) . . . . ?
C14 C17 C18 N4 178.30(17) . . . . ?
C16 C17 C18 N4 -1.9(3) . . . . ?
C14 C17 C18 C9 -2.2(3) . . . . ?
C16 C17 C18 C9 177.62(18) . . . . ?
N1 C9 C18 N4 2.8(3) . . . . ?
C10 C9 C18 N4 -179.23(16) . . . . ?
N1 C9 C18 C17 -176.67(16) . . . . ?
C10 C9 C18 C17 1.3(3) . . . . ?
C18 N4 C19 N3 178.81(16) . . . . ?
C18 N4 C19 C8 0.3(3) . . . . ?
C20 N3 C19 N4 175.91(16) . . . . ?
C20 N3 C19 C8 -5.6(3) . . . . ?
N1 C8 C19 N4 3.0(3) . . . . ?
N2 C8 C19 N4 -173.71(16) . . . . ?
N1 C8 C19 N3 -175.43(16) . . . . ?
N2 C8 C19 N3 7.9(3) . . . . ?
C19 N3 C20 C7 -2.7(2) . . . . ?
C19 N3 C20 C21 175.87(15) . . . . ?
N2 C7 C20 N3 9.7(3) . . . . ?
C4 C7 C20 N3 -167.71(17) . . . . ?
N2 C7 C20 C21 -168.76(17) . . . . ?
C4 C7 C20 C21 13.8(3) . . . . ?
N3 C20 C21 C26 -151.66(18) . . . . ?
C7 C20 C21 C26 26.9(3) . . . . ?
N3 C20 C21 C22 24.4(2) . . . . ?
C7 C20 C21 C22 -157.01(17) . . . . ?
C26 C21 C22 C23 -1.7(3) . . . . ?
C20 C21 C22 C23 -177.97(17) . . . . ?
C21 C22 C23 C24 0.8(3) . . . . ?
C22 C23 C24 C25 0.9(3) . . . . ?
C22 C23 C24 Br2 -179.26(14) . . . . ?
C23 C24 C25 C26 -1.7(3) . . . . ?
Br2 C24 C25 C26 178.48(14) . . . . ?
C24 C25 C26 C21 0.8(3) . . . . ?
C22 C21 C26 C25 0.9(3) . . . . ?
C20 C21 C26 C25 176.96(17) . . . . ?
C16 C15 C27 C28 0.9(3) . . . . ?
S2 C15 C27 C28 -179.19(14) . . . . ?
C15 C27 C28 C29 177.09(17) . . . . ?
C27 C28 C29 C30 179.54(17) . . . . ?
C28 C29 C30 C31 177.73(18) . . . . ?
C29 C30 C31 C32 -70.7(3) . . . . ?
C11 C12 C33 C34 -4.7(3) . . . . ?
S1 C12 C33 C34 174.77(13) . . . . ?
C12 C33 C34 C35 -171.87(16) . . . . ?
C33 C34 C35 C36 174.65(17) . . . . ?
C34 C35 C36 C37 -178.49(19) . . . . ?
C35 C36 C37 C38 -179.2(2) . . . . ?
